data_7027588
loop_
_publ_author_name
'Goodgame, David M. L.'
'Grachvogel, David A.'
'Holland, Stephanie'
'Long, Nicholas J.'
'White, Andrew J. P.'
'Williams, David J.'

_publ_section_title
;
 Diversity of chain, interwoven and network structures formed by metal
 complexes with
 2,3,5,6-tetrafluoro-1,4-bis(4-pyridyl-sulfenyl)benzene&#x200A;&#x2020;
;
_journal_issue 19
_journal_name_full 'Journal of the Chemical Society, Dalton Transactions'
_journal_page_first 3473
_journal_paper_doi 10.1039/a904453a
_journal_year 1999
_chemical_formula_sum 'C36 H28 Br2 F8 Mn N4 O2 S4'
_chemical_formula_weight 1043.62
_chemical_name_systematic
; 
 ? 
;
_space_group_IT_number 33
_symmetry_cell_setting orthorhombic
_symmetry_space_group_name_Hall 'P 2c -2n'
_symmetry_space_group_name_H-M 'P n a 21'
_atom_sites_solution_hydrogens geom
_atom_sites_solution_primary direct
_atom_sites_solution_secondary difmap
_audit_creation_method SHELXL
_cell_angle_alpha 90.00
_cell_angle_beta 90.00
_cell_angle_gamma 90.00
_cell_formula_units_Z 4
_cell_length_a 14.7441(10)
_cell_length_b 9.6438(13)
_cell_length_c 27.253(2)
_cell_measurement_reflns_used 32
_cell_measurement_temperature 293(2)
_cell_measurement_theta_max 34.44
_cell_measurement_theta_min 9.20
_cell_volume 3875.1(7)
_computing_cell_refinement 'Siemens XSCANS'
_computing_data_collection 'Siemens XSCANS'
_computing_data_reduction 'Siemens SHELXTL'
_computing_molecular_graphics 'Siemens SHELXTL'
_computing_publication_material 'Siemens SHELXTL'
_computing_structure_refinement 'SHELXL-93 (Sheldrick, 1993)'
_computing_structure_solution 'SHELXS-86 (Sheldrick, 1990)'
_diffrn_ambient_temperature 293(2)
_diffrn_measurement_device 'Siemens P4'
_diffrn_measurement_method '\w scans'
_diffrn_radiation_monochromator graphite
_diffrn_radiation_source 'fine-focus sealed tube'
_diffrn_radiation_type CuK\a
_diffrn_radiation_wavelength 1.54178
_diffrn_reflns_av_R_equivalents 0.0000
_diffrn_reflns_av_sigmaI/netI 0.0776
_diffrn_reflns_limit_h_max 16
_diffrn_reflns_limit_h_min 0
_diffrn_reflns_limit_k_max 10
_diffrn_reflns_limit_k_min 0
_diffrn_reflns_limit_l_max 0
_diffrn_reflns_limit_l_min -30
_diffrn_reflns_number 2804
_diffrn_reflns_theta_max 60.01
_diffrn_reflns_theta_min 3.24
_diffrn_standards_interval_count 97
_diffrn_standards_number 3
_exptl_absorpt_coefficient_mu 7.909
_exptl_absorpt_correction_T_max 0.7776
_exptl_absorpt_correction_T_min 0.3074
_exptl_absorpt_correction_type 'Lamina [0 0 1]'
_exptl_crystal_colour Colourless
_exptl_crystal_density_diffrn 1.789
_exptl_crystal_description 'rhombic plates'
_exptl_crystal_F_000 2076
_exptl_crystal_size_max 0.33
_exptl_crystal_size_mid 0.20
_exptl_crystal_size_min 0.07
_refine_diff_density_max 0.803
_refine_diff_density_min -0.622
_refine_diff_density_rms 0.121
_refine_ls_abs_structure_details 'Flack H D (1983), Acta Cryst. A39, 876-881'
_refine_ls_abs_structure_Flack 0.00
_refine_ls_extinction_coef 0.00031(7)
_refine_ls_extinction_expression Fc^*^=kFc[1+0.001xFc^2^\l^3^/sin(2\q)]^-1/4^
_refine_ls_extinction_method SHELXL
_refine_ls_goodness_of_fit_all 1.052
_refine_ls_goodness_of_fit_obs 1.096
_refine_ls_matrix_type full
_refine_ls_number_parameters 515
_refine_ls_number_reflns 2804
_refine_ls_number_restraints 7
_refine_ls_restrained_S_all 1.053
_refine_ls_restrained_S_obs 1.097
_refine_ls_R_factor_all 0.0832
_refine_ls_R_factor_obs 0.0577
_refine_ls_shift/esd_max -0.034
_refine_ls_shift/esd_mean 0.004
_refine_ls_structure_factor_coef Fsqd
_refine_ls_weighting_details 'w=1/[\s^2^(Fo^2^)+(0.0820P)^2^+0.0000P] where P=(Fo^2^+2Fc^2^)/3'
_refine_ls_weighting_scheme calc
_refine_ls_wR_factor_all 0.1481
_refine_ls_wR_factor_obs 0.1306
_reflns_number_observed 2144
_reflns_number_total 2804
_reflns_observed_criterion >2sigma(I)
_cod_data_source_file 904453asup1.cif
_cod_data_source_block NL9802
_cod_depositor_comments
;
The following automatic conversions were performed:

'_symmetry_cell_setting' value 'Orthorhombic' changed to
'orthorhombic' according to
/home/saulius/struct/CIF-dictionaries/cif_core.dic dictionary named
'cif_core.dic' version 2.4.2 from 2011-04-26.

Automatic conversion script
Id: cif_fix_values 1891 2012-01-12 08:04:46Z andrius 

The following automatic conversions were performed:

'_refine_ls_weighting_scheme' value 'calc
w=1/[\s^2^(Fo^2^)+(0.0820P)^2^+0.0000P] where P=(Fo^2^+2Fc^2^)/3' was
changed to 'calc'. New tag '_refine_ls_weighting_details' was
created. The value of the new tag was set to
'w=1/[\s^2^(Fo^2^)+(0.0820P)^2^+0.0000P] where P=(Fo^2^+2Fc^2^)/3'.

Automatic conversion script
Id: cif_fix_values 3143 2015-03-26 13:38:13Z robertas 
;
_cod_original_cell_volume 3875.0(7)
_cod_original_sg_symbol_H-M Pna2(1)
_cod_database_code 7027588

loop_
_symmetry_equiv_pos_as_xyz
'x, y, z'
'-x, -y, z+1/2'
'x+1/2, -y+1/2, z'
'-x+1/2, y+1/2, z+1/2'

loop_
_atom_site_aniso_label
_atom_site_aniso_U_11
_atom_site_aniso_U_22
_atom_site_aniso_U_33
_atom_site_aniso_U_23
_atom_site_aniso_U_13
_atom_site_aniso_U_12
Mn 0.0305(11) 0.0263(10) 0.0247(9) 0.0031(8) -0.0023(9) 0.0025(8)
Br1 0.0327(9) 0.0424(9) 0.0368(9) 0.0040(9) 0.0068(9) 0.0013(8)
Br2 0.0303(8) 0.0453(9) 0.0341(8) 0.0043(9) 0.0037(8) 0.0010(9)
N1 0.025(7) 0.026(7) 0.029(8) 0.007(6) -0.007(6) 0.012(5)
C2 0.021(8) 0.027(8) 0.041(9) 0.008(8) -0.003(8) 0.005(7)
C3 0.042(10) 0.021(8) 0.031(8) 0.003(7) 0.003(8) 0.019(7)
C4 0.037(9) 0.003(6) 0.028(8) 0.004(6) -0.007(7) 0.006(6)
C5 0.034(9) 0.011(7) 0.039(9) 0.003(7) 0.006(8) 0.007(6)
C6 0.037(9) 0.034(9) 0.028(9) 0.001(8) 0.011(8) 0.005(8)
S7 0.059(3) 0.031(2) 0.025(2) -0.002(2) -0.011(2) 0.016(2)
C8 0.032(9) 0.022(8) 0.029(8) -0.010(7) -0.003(7) 0.012(7)
F9 0.042(6) 0.036(5) 0.059(7) 0.007(5) 0.002(6) -0.005(5)
C9 0.044(11) 0.036(10) 0.028(8) 0.000(7) 0.001(8) -0.007(8)
F10 0.036(6) 0.051(6) 0.065(7) 0.002(6) 0.015(6) 0.022(5)
C10 0.025(9) 0.050(11) 0.024(8) 0.007(8) 0.006(8) 0.016(8)
C11 0.040(11) 0.028(9) 0.029(9) -0.006(7) 0.002(8) 0.003(8)
F12 0.054(8) 0.043(7) 0.066(8) 0.001(6) 0.000(7) -0.015(6)
C12 0.074(16) 0.037(11) 0.022(10) -0.005(8) -0.001(9) -0.011(10)
F13 0.033(6) 0.050(7) 0.061(7) -0.001(5) -0.005(6) 0.014(5)
C13 0.039(10) 0.052(12) 0.022(9) -0.008(8) -0.011(8) 0.013(9)
S14 0.083(4) 0.024(2) 0.037(2) 0.003(2) 0.002(3) 0.013(3)
C15 0.035(9) 0.030(8) 0.047(11) 0.004(8) -0.002(9) -0.002(8)
C16 0.068(13) 0.014(8) 0.049(12) 0.012(8) -0.012(11) 0.005(8)
C17 0.049(10) 0.034(10) 0.033(9) 0.001(9) 0.005(10) -0.007(8)
N18 0.057(10) 0.037(8) 0.036(7) -0.002(9) 0.018(9) 0.007(7)
C19 0.043(11) 0.024(8) 0.064(13) 0.016(9) 0.024(11) -0.006(8)
C20 0.046(10) 0.023(8) 0.042(10) 0.011(7) 0.008(9) -0.003(8)
N21 0.027(7) 0.031(7) 0.024(7) -0.003(5) -0.014(6) 0.002(6)
C22 0.029(8) 0.034(9) 0.031(9) -0.006(8) -0.009(8) 0.009(7)
C23 0.034(10) 0.028(8) 0.018(7) 0.000(7) 0.011(7) 0.003(7)
C24 0.026(8) 0.035(9) 0.025(8) -0.004(7) -0.003(7) -0.007(7)
C25 0.032(9) 0.038(9) 0.021(8) -0.013(7) -0.009(7) 0.000(8)
C26 0.023(8) 0.035(8) 0.036(9) -0.014(8) 0.011(8) 0.005(7)
S27 0.057(3) 0.027(2) 0.031(2) -0.002(2) -0.004(2) 0.012(2)
C28 0.028(9) 0.044(10) 0.009(6) 0.008(7) -0.002(6) -0.002(7)
C29 0.025(9) 0.026(9) 0.052(11) 0.017(8) -0.008(8) -0.010(7)
F29 0.033(6) 0.046(7) 0.094(10) 0.005(7) -0.009(7) -0.009(5)
F30 0.034(6) 0.049(7) 0.081(9) 0.012(7) 0.011(6) 0.004(5)
C30 0.025(9) 0.051(12) 0.037(10) 0.001(9) -0.002(8) 0.022(9)
C31 0.049(12) 0.035(10) 0.029(8) 0.006(8) 0.013(9) 0.016(9)
F32 0.064(9) 0.042(7) 0.085(9) 0.002(6) -0.028(7) -0.016(6)
C32 0.028(9) 0.028(9) 0.050(12) -0.010(9) 0.001(9) -0.014(8)
F33 0.030(6) 0.060(7) 0.057(7) 0.008(6) -0.002(5) 0.009(5)
C33 0.024(9) 0.046(10) 0.027(8) -0.005(8) -0.004(7) 0.005(8)
S34 0.090(4) 0.034(2) 0.029(2) 0.003(2) -0.002(3) 0.020(3)
C35 0.022(8) 0.028(8) 0.043(10) -0.010(8) 0.011(8) -0.001(7)
C36 0.026(8) 0.020(8) 0.050(11) -0.008(7) 0.005(8) 0.005(7)
C37 0.062(12) 0.036(10) 0.037(9) 0.013(10) 0.010(12) -0.003(8)
N38 0.052(10) 0.036(8) 0.059(10) -0.017(10) -0.016(10) 0.007(7)
C39 0.042(12) 0.056(13) 0.050(12) -0.028(11) -0.005(10) 0.010(9)
C40 0.033(10) 0.038(10) 0.044(10) -0.008(8) -0.023(9) 0.002(8)
O50 0.067(8) 0.021(5) 0.034(6) -0.005(5) 0.017(7) 0.007(6)
C50 0.042(10) 0.021(8) 0.082(17) -0.009(10) 0.011(11) -0.001(7)
C51 0.087(20) 0.094(20) 0.090(22) -0.050(18) -0.021(17) -0.024(17)
O60 0.045(7) 0.035(6) 0.039(6) -0.009(5) 0.006(6) -0.008(6)
C60 0.059(13) 0.050(11) 0.043(12) -0.010(9) 0.032(10) -0.010(10)
C61 0.078(14) 0.075(14) 0.067(13) -0.053(12) -0.030(11) -0.007(11)

loop_
_atom_site_label
_atom_site_type_symbol
_atom_site_fract_x
_atom_site_fract_y
_atom_site_fract_z
_atom_site_U_iso_or_equiv
_atom_site_thermal_displace_type
_atom_site_occupancy
_atom_site_calc_flag
_atom_site_refinement_flags
Mn Mn 0.3994(2) 0.4999(3) 1.05182(12) 0.0272(5) Uani 1 d .
Br1 Br 0.54651(12) 0.4628(2) 0.99549(6) 0.0373(4) Uani 1 d .
Br2 Br 0.25220(12) 0.5384(2) 1.10766(6) 0.0366(4) Uani 1 d .
N1 N 0.4744(9) 0.4046(14) 1.1185(5) 0.027(3) Uani 1 d .
C2 C 0.4612(11) 0.4581(17) 1.1619(6) 0.030(3) Uani 1 d .
H2A H 0.4242(11) 0.5359(17) 1.1646(6) 0.036 Uiso 1 calc R
C3 C 0.5008(12) 0.4028(17) 1.2053(6) 0.031(4) Uani 1 d .
H3A H 0.4921(12) 0.4451(17) 1.2356(6) 0.037 Uiso 1 calc R
C4 C 0.5528(11) 0.2835(13) 1.2008(6) 0.023(3) Uani 1 d .
C5 C 0.5676(12) 0.2301(15) 1.1538(7) 0.028(4) Uani 1 d .
H5A H 0.6031(12) 0.1514(15) 1.1492(7) 0.034 Uiso 1 calc R
C6 C 0.5284(12) 0.2968(18) 1.1150(7) 0.033(4) Uani 1 d .
H6A H 0.5410(12) 0.2634(18) 1.0837(7) 0.040 Uiso 1 calc R
S7 S 0.6056(4) 0.2282(4) 1.2555(2) 0.0383(11) Uani 1 d .
C8 C 0.6315(11) 0.0498(17) 1.2442(6) 0.028(4) Uani 1 d .
F9 F 0.7890(8) 0.0991(11) 1.2385(4) 0.046(3) Uani 1 d .
C9 C 0.7204(13) 0.0111(19) 1.2416(7) 0.036(4) Uani 1 d .
F10 F 0.8294(7) -0.1680(12) 1.2376(5) 0.051(3) Uani 1 d .
C10 C 0.7393(12) -0.1313(21) 1.2408(6) 0.033(4) Uani 1 d .
C11 C 0.6752(13) -0.2306(18) 1.2439(6) 0.032(4) Uani 1 d .
F12 F 0.5197(9) -0.2796(13) 1.2489(5) 0.054(3) Uani 1 d .
C12 C 0.5863(16) -0.1858(22) 1.2445(6) 0.044(5) Uani 1 d .
F13 F 0.4769(7) -0.0108(12) 1.2466(5) 0.048(3) Uani 1 d .
C13 C 0.5656(14) -0.0481(22) 1.2449(6) 0.038(4) Uani 1 d .
S14 S 0.7058(5) -0.4080(5) 1.2545(2) 0.0480(14) Uani 1 d .
C15 C 0.7285(12) -0.4746(19) 1.1953(8) 0.038(4) Uani 1 d .
C16 C 0.6937(15) -0.4252(17) 1.1505(8) 0.044(5) Uani 1 d .
H16A H 0.6598(15) -0.3440(17) 1.1487(8) 0.052 Uiso 1 calc R
C17 C 0.7124(13) -0.5036(17) 1.1098(8) 0.039(4) Uani 1 d .
H17A H 0.6876(13) -0.4733(17) 1.0804(8) 0.046 Uiso 1 calc R
N18 N 0.7621(11) -0.6177(15) 1.1080(7) 0.043(4) Uani 1 d .
C19 C 0.7981(13) -0.6616(18) 1.1512(8) 0.043(5) Uani 1 d .
H19A H 0.8349(13) -0.7399(18) 1.1514(8) 0.052 Uiso 1 calc R
C20 C 0.7814(13) -0.5922(18) 1.1953(7) 0.037(4) Uani 1 d .
H20A H 0.8059(13) -0.6254(18) 1.2244(7) 0.044 Uiso 1 calc R
N21 N 0.3252(9) 0.5912(14) 0.9843(5) 0.027(3) Uani 1 d .
C22 C 0.2675(11) 0.7055(18) 0.9883(7) 0.031(4) Uani 1 d .
H22A H 0.2559(11) 0.7423(18) 1.0192(7) 0.038 Uiso 1 calc R
C23 C 0.2267(12) 0.7662(17) 0.9476(6) 0.027(4) Uani 1 d .
H23A H 0.1894(12) 0.8433(17) 0.9512(6) 0.032 Uiso 1 calc R
C24 C 0.2426(12) 0.7092(18) 0.9008(6) 0.029(4) Uani 1 d .
C25 C 0.2992(12) 0.5939(18) 0.8985(6) 0.030(4) Uani 1 d .
H25A H 0.3113(12) 0.5539(18) 0.8682(6) 0.036 Uiso 1 calc R
C26 C 0.3368(11) 0.5389(18) 0.9388(6) 0.031(4) Uani 1 d .
H26A H 0.3728(11) 0.4604(18) 0.9352(6) 0.038 Uiso 1 calc R
S27 S 0.1922(4) 0.7650(4) 0.8467(2) 0.0385(11) Uani 1 d .
C28 C 0.1611(11) 0.9374(18) 0.8579(6) 0.027(4) Uani 1 d .
C29 C 0.0727(12) 0.9875(17) 0.8584(7) 0.034(4) Uani 1 d .
F29 F 0.0066(7) 0.8883(13) 0.8555(6) 0.058(3) Uani 1 d .
F30 F -0.0359(7) 1.1544(12) 0.8603(6) 0.054(3) Uani 1 d .
C30 C 0.0510(12) 1.1209(22) 0.8608(7) 0.038(5) Uani 1 d .
C31 C 0.1156(14) 1.2279(20) 0.8609(7) 0.038(5) Uani 1 d .
F32 F 0.2721(9) 1.2759(12) 0.8642(6) 0.064(4) Uani 1 d .
C32 C 0.2036(13) 1.1807(19) 0.8617(8) 0.035(5) Uani 1 d .
F33 F 0.3157(7) 1.0082(12) 0.8603(5) 0.049(3) Uani 1 d .
C33 C 0.2274(12) 1.0432(20) 0.8612(6) 0.032(4) Uani 1 d .
S34 S 0.0874(5) 1.3994(5) 0.8528(2) 0.0507(14) Uani 1 d .
C35 C 0.0643(11) 1.4702(18) 0.9119(7) 0.031(4) Uani 1 d .
C36 C 0.1008(12) 1.4253(16) 0.9535(7) 0.032(4) Uani 1 d .
H36A H 0.1357(12) 1.3450(16) 0.9541(7) 0.038 Uiso 1 calc R
C37 C 0.0860(14) 1.5000(17) 0.9959(8) 0.045(5) Uani 1 d .
H37A H 0.1096(14) 1.4677(17) 1.0254(8) 0.054 Uiso 1 calc R
N38 N 0.0374(11) 1.6204(16) 0.9953(8) 0.049(4) Uani 1 d .
C39 C 0.0024(14) 1.6621(23) 0.9532(8) 0.049(6) Uani 1 d .
H39A H -0.0320(14) 1.7429(23) 0.9533(8) 0.059 Uiso 1 calc R
C40 C 0.0135(12) 1.5934(19) 0.9089(7) 0.038(4) Uani 1 d .
H40A H -0.0106(12) 1.6263(19) 0.8796(7) 0.046 Uiso 1 calc R
O50 O 0.3415(10) 0.2925(11) 1.0362(5) 0.041(3) Uani 1 d .
C50 C 0.3822(13) 0.1765(18) 1.0088(9) 0.048(6) Uani 1 d .
H50A H 0.4295(13) 0.2115(18) 0.9873(9) 0.058 Uiso 1 calc R
H50B H 0.4097(13) 0.1117(18) 1.0316(9) 0.058 Uiso 1 calc R
C51 C 0.3145(20) 0.1061(33) 0.9800(12) 0.091(10) Uani 1 d .
H51A H 0.3422(20) 0.0309(33) 0.9624(12) 0.136 Uiso 1 calc R
H51B H 0.2880(20) 0.1700(33) 0.9571(12) 0.136 Uiso 1 calc R
H51C H 0.2682(20) 0.0704(33) 1.0013(12) 0.136 Uiso 1 calc R
O60 O 0.4563(9) 0.7075(12) 1.0679(5) 0.039(3) Uani 1 d .
C60 C 0.4178(15) 0.8147(23) 1.0953(8) 0.050(5) Uani 1 d .
H60A H 0.3677(15) 0.7782(23) 1.1144(8) 0.060 Uiso 1 calc R
H60B H 0.3938(15) 0.8844(23) 1.0732(8) 0.060 Uiso 1 calc R
C61 C 0.4845(19) 0.8802(28) 1.1288(10) 0.073(8) Uani 1 d U
H61A H 0.4555(19) 0.9532(28) 1.1470(10) 0.110 Uiso 1 calc R
H61B H 0.5337(19) 0.9181(28) 1.1100(10) 0.110 Uiso 1 calc R
H61C H 0.5075(19) 0.8119(28) 1.1512(10) 0.110 Uiso 1 calc R

loop_
_atom_type_symbol
_atom_type_description
_atom_type_scat_dispersion_real
_atom_type_scat_dispersion_imag
_atom_type_scat_source
C C 0.0181 0.0091 'International Tables Vol C Tables 4.2.6.8 and 6.1.1.4'
H H 0.0000 0.0000 'International Tables Vol C Tables 4.2.6.8 and 6.1.1.4'
N N 0.0311 0.0180 'International Tables Vol C Tables 4.2.6.8 and 6.1.1.4'
O O 0.0492 0.0322 'International Tables Vol C Tables 4.2.6.8 and 6.1.1.4'
Mn Mn -0.5299 2.8052 'International Tables Vol C Tables 4.2.6.8 and 6.1.1.4'
Br Br -0.6763 1.2805 'International Tables Vol C Tables 4.2.6.8 and 6.1.1.4'
S S 0.3331 0.5567 'International Tables Vol C Tables 4.2.6.8 and 6.1.1.4'
F F 0.0727 0.0534 'International Tables Vol C Tables 4.2.6.8 and 6.1.1.4'

loop_
_geom_angle_atom_site_label_1
_geom_angle_atom_site_label_2
_geom_angle_atom_site_label_3
_geom_angle
O60 Mn O50 179.5(6)
O60 Mn N1 91.3(5)
O50 Mn N1 88.7(5)
O60 Mn N21 89.5(5)
O50 Mn N21 90.5(5)
N1 Mn N21 178.9(6)
O60 Mn Br2 94.0(3)
O50 Mn Br2 85.5(3)
N1 Mn Br2 89.8(4)
N21 Mn Br2 90.9(4)
O60 Mn Br1 85.8(3)
O50 Mn Br1 94.7(3)
N1 Mn Br1 90.6(3)
N21 Mn Br1 88.7(4)
Br2 Mn Br1 179.61(15)
C2 N1 C6 118.0(14)
C2 N1 Mn 118.9(10)
C6 N1 Mn 123.1(12)
N1 C2 C3 123.0(14)
C4 C3 C2 117.7(16)
C3 C4 C5 118.2(15)
C3 C4 S7 114.9(13)
C5 C4 S7 126.4(12)
C6 C5 C4 118.0(14)
N1 C6 C5 124.9(16)
C4 S7 C8 103.9(7)
C13 C8 C9 120.0(16)
C13 C8 S7 121.0(13)
C9 C8 S7 118.5(14)
F9 C9 C8 124.2(17)
F9 C9 C10 118.4(18)
C8 C9 C10 117.3(17)
C11 C10 F10 119.8(17)
C11 C10 C9 123.8(17)
F10 C10 C9 116.4(18)
C10 C11 C12 116.4(16)
C10 C11 S14 120.7(15)
C12 C11 S14 122.4(15)
F12 C12 C13 119.6(21)
F12 C12 C11 119.1(19)
C13 C12 C11 121.1(20)
C8 C13 F13 120.5(17)
C8 C13 C12 121.2(19)
F13 C13 C12 118.3(20)
C15 S14 C11 104.3(8)
C20 C15 C16 118.9(19)
C20 C15 S14 114.1(15)
C16 C15 S14 126.9(15)
C17 C16 C15 116.2(16)
N18 C17 C16 127.0(20)
C17 N18 C19 116.3(18)
N18 C19 C20 121.8(17)
C15 C20 C19 119.7(18)
C26 N21 C22 116.4(14)
C26 N21 Mn 121.9(11)
C22 N21 Mn 121.7(11)
C23 C22 N21 122.2(16)
C22 C23 C24 119.1(15)
C25 C24 C23 116.9(16)
C25 C24 S27 117.8(13)
C23 C24 S27 125.2(14)
C26 C25 C24 121.9(15)
C25 C26 N21 123.5(15)
C24 S27 C28 105.0(8)
C29 C28 C33 113.3(15)
C29 C28 S27 125.2(13)
C33 C28 S27 121.0(13)
C30 C29 F29 120.6(17)
C30 C29 C28 124.3(16)
F29 C29 C28 115.1(15)
F30 C30 C29 118.0(19)
F30 C30 C31 118.6(17)
C29 C30 C31 123.3(16)
C32 C31 C30 113.4(16)
C32 C31 S34 123.2(16)
C30 C31 S34 122.9(15)
F32 C32 C33 117.5(17)
F32 C32 C31 118.4(17)
C33 C32 C31 124.1(17)
F33 C33 C32 119.3(17)
F33 C33 C28 119.1(16)
C32 C33 C28 121.4(17)
C31 S34 C35 107.3(9)
C36 C35 C40 122.7(17)
C36 C35 S34 124.7(13)
C40 C35 S34 111.9(14)
C35 C36 C37 118.8(15)
N38 C37 C36 121.2(20)
C39 N38 C37 118.4(19)
N38 C39 C40 124.4(19)
C39 C40 C35 114.6(18)
C50 O50 Mn 128.7(11)
C51 C50 O50 110.6(19)
C60 O60 Mn 128.4(11)
O60 C60 C61 112.1(20)

loop_
_geom_bond_atom_site_label_1
_geom_bond_atom_site_label_2
_geom_bond_distance
Mn O60 2.215(12)
Mn O50 2.216(12)
Mn N1 2.317(13)
Mn N21 2.315(13)
Mn Br2 2.677(3)
Mn Br1 2.681(3)
N1 C2 1.31(2)
N1 C6 1.31(2)
C2 C3 1.42(2)
C3 C4 1.39(2)
C4 C5 1.40(2)
C4 S7 1.76(2)
C5 C6 1.37(3)
S7 C8 1.79(2)
C8 C13 1.35(3)
C8 C9 1.37(3)
F9 C9 1.32(2)
C9 C10 1.40(3)
F10 C10 1.38(2)
C10 C11 1.35(3)
C11 C12 1.38(3)
C11 S14 1.79(2)
F12 C12 1.34(3)
C12 C13 1.36(3)
F13 C13 1.36(2)
S14 C15 1.77(2)
C15 C20 1.38(3)
C15 C16 1.41(3)
C16 C17 1.37(3)
C17 N18 1.32(2)
N18 C19 1.36(3)
C19 C20 1.40(3)
N21 C26 1.35(2)
N21 C22 1.40(2)
C22 C23 1.39(2)
C23 C24 1.41(2)
C24 C25 1.39(2)
C24 S27 1.74(2)
C25 C26 1.34(3)
S27 C28 1.75(2)
C28 C29 1.39(2)
C28 C33 1.42(3)
C29 C30 1.33(3)
C29 F29 1.37(2)
F30 C30 1.32(2)
C30 C31 1.40(3)
C31 C32 1.38(3)
C31 S34 1.72(2)
F32 C32 1.37(2)
C32 C33 1.37(3)
F33 C33 1.34(2)
S34 C35 1.78(2)
C35 C36 1.33(3)
C35 C40 1.41(3)
C36 C37 1.38(3)
C37 N38 1.36(2)
N38 C39 1.32(3)
C39 C40 1.39(3)
O50 C50 1.47(2)
C50 C51 1.44(3)
O60 C60 1.40(2)
C60 C61 1.48(3)
